data_1508873
loop_
_publ_author_name
'Wu, Tianjing'
'Shi, Jianwu'
'Li, Chunli'
'Song, Jinsheng'
'Xu, Li'
'Wang, Hua'

_publ_section_title
;
 Synthesis of Dendrimers Based on Tetrakis(thiophene-2-yl)ethene as New
 Dendron.
;
_journal_issue 2
_journal_name_full 'Organic letters'
_journal_page_first 354
_journal_page_last 357
_journal_paper_doi 10.1021/ol303300w
_journal_volume 15
_journal_year 2013
_chemical_formula_sum 'C110 H140 S16 Si12'
_chemical_formula_weight 2312.26
_chemical_name_systematic
; 
 ? 
;
_space_group_IT_number 2
_symmetry_cell_setting triclinic
_symmetry_space_group_name_Hall '-P 1'
_symmetry_space_group_name_H-M 'P -1'
_atom_sites_solution_hydrogens geom
_atom_sites_solution_primary direct
_atom_sites_solution_secondary difmap
_audit_creation_method SHELXL-97
_cell_angle_alpha 100.265(10)
_cell_angle_beta 92.579(11)
_cell_angle_gamma 90.124(11)
_cell_formula_units_Z 1
_cell_length_a 12.183(7)
_cell_length_b 16.129(9)
_cell_length_c 16.620(10)
_cell_measurement_reflns_used 3265
_cell_measurement_temperature 296(2)
_cell_measurement_theta_max 23.85
_cell_measurement_theta_min 2.36
_cell_volume 3210(3)
_computing_cell_refinement 'Bruker SAINT'
_computing_data_collection 'Bruker APEX2'
_computing_data_reduction 'Bruker SAINT'
_computing_molecular_graphics 'Bruker SHELXTL'
_computing_publication_material 'Bruker SHELXTL'
_computing_structure_refinement 'SHELXL-97 (Sheldrick, 1997)'
_computing_structure_solution 'SHELXS-97 (Sheldrick, 1990)'
_diffrn_ambient_temperature 296(2)
_diffrn_measured_fraction_theta_full 0.991
_diffrn_measured_fraction_theta_max 0.926
_diffrn_measurement_device_type 'Bruker APEX-II CCD'
_diffrn_measurement_method '\f and \w scans'
_diffrn_radiation_monochromator graphite
_diffrn_radiation_source 'fine-focus sealed tube'
_diffrn_radiation_type MoK\a
_diffrn_radiation_wavelength 0.71073
_diffrn_reflns_av_R_equivalents 0.0304
_diffrn_reflns_av_sigmaI/netI 0.0787
_diffrn_reflns_limit_h_max 16
_diffrn_reflns_limit_h_min -14
_diffrn_reflns_limit_k_max 21
_diffrn_reflns_limit_k_min -19
_diffrn_reflns_limit_l_max 22
_diffrn_reflns_limit_l_min -22
_diffrn_reflns_number 20849
_diffrn_reflns_theta_full 25.00
_diffrn_reflns_theta_max 28.61
_diffrn_reflns_theta_min 1.62
_exptl_absorpt_coefficient_mu 0.423
_exptl_absorpt_correction_T_max 0.9315
_exptl_absorpt_correction_T_min 0.9016
_exptl_absorpt_correction_type multi-scan
_exptl_absorpt_process_details SADABS
_exptl_crystal_density_diffrn 1.196
_exptl_crystal_density_method 'not measured'
_exptl_crystal_F_000 1224
_exptl_crystal_size_max 0.25
_exptl_crystal_size_mid 0.22
_exptl_crystal_size_min 0.17
_refine_diff_density_max 0.952
_refine_diff_density_min -0.384
_refine_diff_density_rms 0.061
_refine_ls_extinction_method none
_refine_ls_goodness_of_fit_ref 1.001
_refine_ls_hydrogen_treatment constr
_refine_ls_matrix_type full
_refine_ls_number_parameters 622
_refine_ls_number_reflns 15253
_refine_ls_number_restraints 0
_refine_ls_restrained_S_all 1.001
_refine_ls_R_factor_all 0.1205
_refine_ls_R_factor_gt 0.0627
_refine_ls_shift/su_max 0.000
_refine_ls_shift/su_mean 0.000
_refine_ls_structure_factor_coef Fsqd
_refine_ls_weighting_details 'calc w=1/[\s^2^(Fo^2^)+(0.0850P)^2^+0.0000P] where P=(Fo^2^+2Fc^2^)/3'
_refine_ls_weighting_scheme calc
_refine_ls_wR_factor_gt 0.1530
_refine_ls_wR_factor_ref 0.1869
_reflns_number_gt 8243
_reflns_number_total 15253
_reflns_threshold_expression >2sigma(I)
_cod_data_source_file ol303300w_si_002.cif
_cod_data_source_block t016
_cod_depositor_comments
;
The following automatic conversions were performed:

'_symmetry_cell_setting' value 'Triclinic' changed to 'triclinic'
according to /home/saulius/struct/CIF-dictionaries/cif_core.dic
dictionary named 'cif_core.dic' version 2.4.2 from 2011-04-26.

Automatic conversion script
Id: cif_fix_values 1891 2012-01-12 08:04:46Z andrius 
;
_cod_original_sg_symbol_H-M P-1
_cod_database_code 1508873

loop_
_symmetry_equiv_pos_as_xyz
'x, y, z'
'-x, -y, -z'

loop_
_atom_site_label
_atom_site_type_symbol
_atom_site_fract_x
_atom_site_fract_y
_atom_site_fract_z
_atom_site_U_iso_or_equiv
_atom_site_adp_type
_atom_site_occupancy
_atom_site_symmetry_multiplicity
_atom_site_calc_flag
_atom_site_refinement_flags
S1 S 0.06902(6) 0.81380(5) -0.00395(5) 0.0391(2) Uani 1 1 d .
Si1 Si 0.37102(15) 0.48949(10) 0.32412(10) 0.1005(5) Uani 1 1 d .
S2 S -0.05987(7) 1.04197(5) -0.16331(5) 0.0430(2) Uani 1 1 d .
Si2 Si 0.73392(9) 0.76254(7) -0.01733(8) 0.0628(3) Uani 1 1 d .
S3 S 0.07576(8) 0.57580(5) 0.08506(6) 0.0489(2) Uani 1 1 d .
Si3 Si -0.11136(11) 0.51153(7) 0.18450(8) 0.0705(4) Uani 1 1 d .
S4 S 0.30712(10) 0.61845(6) 0.21272(7) 0.0620(3) Uani 1 1 d .
Si4 Si -0.49527(10) 0.94541(10) -0.24247(9) 0.0838(4) Uani 1 1 d .
C4 C 0.1190(3) 0.67904(18) 0.1026(2) 0.0388(7) Uani 1 1 d .
S5 S 0.52800(8) 0.71073(7) 0.06270(7) 0.0613(3) Uani 1 1 d .
Si5 Si 0.36940(11) 1.21130(11) -0.41547(10) 0.0938(5) Uani 1 1 d .
C5 C 0.0303(2) 0.97710(18) -0.02876(18) 0.0341(7) Uani 1 1 d .
S6 S -0.26795(8) 0.97871(6) -0.31250(6) 0.0573(3) Uani 1 1 d .
Si6 Si -0.08210(13) 1.28519(9) -0.59927(9) 0.0895(5) Uani 1 1 d .
C6 C 0.1941(2) 0.78945(18) 0.0346(2) 0.0363(7) Uani 1 1 d .
S7 S 0.17080(8) 1.16150(6) -0.32565(6) 0.0544(3) Uani 1 1 d .
C7 C 0.0847(3) 1.0789(2) -0.3636(2) 0.0401(8) Uani 1 1 d .
S8 S -0.03484(9) 1.18989(7) -0.45600(7) 0.0661(3) Uani 1 1 d .
C8 C 0.2634(3) 0.85614(18) 0.0417(2) 0.0414(8) Uani 1 1 d .
H8A H 0.3363 0.8552 0.0605 0.050 Uiso 1 1 calc R
C9 C -0.2139(3) 1.0770(2) -0.3040(2) 0.0469(8) Uani 1 1 d .
C10 C -0.1320(3) 1.1406(2) -0.4102(2) 0.0463(8) Uani 1 1 d .
C11 C 0.2141(3) 0.92670(19) 0.0180(2) 0.0410(8) Uani 1 1 d .
H11A H 0.2518 0.9771 0.0189 0.049 Uiso 1 1 calc R
C12 C 0.1080(2) 0.91535(17) -0.00625(19) 0.0337(7) Uani 1 1 d .
C13 C 0.0086(3) 1.0230(2) -0.2517(2) 0.0398(7) Uani 1 1 d .
C14 C 0.0303(3) 0.98458(18) -0.1142(2) 0.0364(7) Uani 1 1 d .
C15 C -0.0146(3) 1.06501(19) -0.32132(19) 0.0383(7) Uani 1 1 d .
C16 C 0.2124(3) 0.70894(18) 0.0631(2) 0.0384(7) Uani 1 1 d .
C17 C 0.1052(3) 0.9490(2) -0.1674(2) 0.0522(9) Uani 1 1 d .
H17A H 0.1589 0.9122 -0.1541 0.063 Uiso 1 1 calc R
C18 C -0.3805(3) 1.0114(3) -0.2601(2) 0.0561(10) Uani 1 1 d .
C19 C -0.1120(3) 1.0926(2) -0.3438(2) 0.0417(8) Uani 1 1 d .
C20 C 0.4014(3) 0.69425(19) 0.0166(2) 0.0437(8) Uani 1 1 d .
C21 C 0.5067(3) 0.7333(2) -0.0806(2) 0.0544(10) Uani 1 1 d .
H21A H 0.5207 0.7455 -0.1318 0.065 Uiso 1 1 calc R
C22 C 0.5847(3) 0.7385(2) -0.0204(2) 0.0503(9) Uani 1 1 d .
C23 C -0.0207(3) 0.5932(2) 0.1568(2) 0.0497(9) Uani 1 1 d .
C24 C 0.2550(3) 1.1408(3) -0.4050(2) 0.0574(10) Uani 1 1 d .
C25 C 0.1229(3) 1.0354(2) -0.4326(2) 0.0556(10) Uani 1 1 d .
H25A H 0.0894 0.9866 -0.4617 0.067 Uiso 1 1 calc R
C26 C 0.3369(3) 0.6071(2) 0.1122(2) 0.0457(8) Uani 1 1 d .
C27 C 0.3091(3) 0.67107(19) 0.0621(2) 0.0411(8) Uani 1 1 d .
C28 C 0.0586(3) 0.7232(2) 0.1605(2) 0.0540(10) Uani 1 1 d .
H28A H 0.0669 0.7810 0.1781 0.065 Uiso 1 1 calc R
C29 C 0.4029(3) 0.7083(2) -0.0609(2) 0.0531(9) Uani 1 1 d .
H29A H 0.3418 0.7021 -0.0972 0.064 Uiso 1 1 calc R
C30 C 0.0940(3) 0.9729(2) -0.2435(2) 0.0571(10) Uani 1 1 d .
H30A H 0.1418 0.9555 -0.2851 0.069 Uiso 1 1 calc R
C31 C 0.2182(3) 1.0706(3) -0.4563(2) 0.0645(11) Uani 1 1 d .
H31A H 0.2536 1.0476 -0.5034 0.077 Uiso 1 1 calc R
C32 C -0.0174(3) 0.6749(2) 0.1918(3) 0.0630(11) Uani 1 1 d .
H32A H -0.0625 0.6973 0.2338 0.076 Uiso 1 1 calc R
C33 C 0.3697(3) 0.5284(2) 0.2263(3) 0.0621(11) Uani 1 1 d .
C34 C 0.3944(3) 0.5358(2) 0.0901(3) 0.0660(12) Uani 1 1 d .
H34A H 0.4195 0.5178 0.0379 0.079 Uiso 1 1 calc R
C35 C -0.3721(4) 1.0968(3) -0.2386(3) 0.0712(12) Uani 1 1 d .
H35A H -0.4253 1.1288 -0.2092 0.085 Uiso 1 1 calc R
C36 C -0.2814(3) 1.1317(3) -0.2630(2) 0.0651(11) Uani 1 1 d .
H36A H -0.2673 1.1894 -0.2519 0.078 Uiso 1 1 calc R
C37 C -0.2300(3) 1.1499(3) -0.4463(3) 0.0693(12) Uani 1 1 d .
H37A H -0.2948 1.1283 -0.4304 0.083 Uiso 1 1 calc R
C38 C -0.1262(4) 1.2229(3) -0.5231(3) 0.0645(11) Uani 1 1 d .
C39 C 0.4117(4) 0.4920(3) 0.1555(3) 0.0783(14) Uani 1 1 d .
H39A H 0.4496 0.4414 0.1500 0.094 Uiso 1 1 calc R
C40 C 0.8080(4) 0.6653(3) -0.0213(4) 0.1052(19) Uani 1 1 d .
H40A H 0.8855 0.6767 -0.0194 0.158 Uiso 1 1 calc R
H40B H 0.7874 0.6275 -0.0712 0.158 Uiso 1 1 calc R
H40C H 0.7905 0.6399 0.0246 0.158 Uiso 1 1 calc R
C41 C -0.2442(5) 0.5096(4) 0.1284(4) 0.132(2) Uani 1 1 d .
H41A H -0.2339 0.4938 0.0708 0.198 Uiso 1 1 calc R
H41B H -0.2762 0.5646 0.1393 0.198 Uiso 1 1 calc R
H41C H -0.2921 0.4695 0.1457 0.198 Uiso 1 1 calc R
C42 C 0.7684(4) 0.8345(4) 0.0772(4) 0.120(2) Uani 1 1 d .
H42A H 0.8454 0.8480 0.0800 0.181 Uiso 1 1 calc R
H42B H 0.7514 0.8084 0.1229 0.181 Uiso 1 1 calc R
H42C H 0.7266 0.8851 0.0789 0.181 Uiso 1 1 calc R
C43 C -0.2260(4) 1.1955(3) -0.5110(3) 0.0736(13) Uani 1 1 d .
H43A H -0.2879 1.2056 -0.5425 0.088 Uiso 1 1 calc R
C44 C -0.6169(4) 0.9740(5) -0.2980(5) 0.172(4) Uani 1 1 d .
H44A H -0.6041 0.9650 -0.3554 0.258 Uiso 1 1 calc R
H44B H -0.6329 1.0323 -0.2792 0.258 Uiso 1 1 calc R
H44C H -0.6780 0.9398 -0.2886 0.258 Uiso 1 1 calc R
C45 C 0.4177(6) 1.2655(5) -0.3147(4) 0.170(4) Uani 1 1 d .
H45A H 0.4438 1.2250 -0.2827 0.255 Uiso 1 1 calc R
H45B H 0.3583 1.2966 -0.2880 0.255 Uiso 1 1 calc R
H45C H 0.4763 1.3037 -0.3202 0.255 Uiso 1 1 calc R
C46 C 0.7647(4) 0.8116(4) -0.1048(4) 0.110(2) Uani 1 1 d .
H46A H 0.8418 0.8246 -0.1031 0.165 Uiso 1 1 calc R
H46B H 0.7234 0.8625 -0.1027 0.165 Uiso 1 1 calc R
H46C H 0.7450 0.7735 -0.1546 0.165 Uiso 1 1 calc R
C47 C -0.4615(5) 0.8336(3) -0.2834(4) 0.115(2) Uani 1 1 d .
H47A H -0.4509 0.8271 -0.3411 0.173 Uiso 1 1 calc R
H47B H -0.5207 0.7976 -0.2742 0.173 Uiso 1 1 calc R
H47C H -0.3954 0.8186 -0.2561 0.173 Uiso 1 1 calc R
C48 C -0.1324(6) 0.5417(4) 0.2938(3) 0.126(2) Uani 1 1 d .
H48A H -0.1641 0.5967 0.3045 0.189 Uiso 1 1 calc R
H48B H -0.0631 0.5424 0.3238 0.189 Uiso 1 1 calc R
H48C H -0.1809 0.5017 0.3107 0.189 Uiso 1 1 calc R
C49 C -0.5146(5) 0.9623(4) -0.1304(4) 0.126(2) Uani 1 1 d .
H49A H -0.5319 1.0203 -0.1111 0.190 Uiso 1 1 calc R
H49B H -0.4482 0.9483 -0.1027 0.190 Uiso 1 1 calc R
H49C H -0.5736 0.9270 -0.1194 0.190 Uiso 1 1 calc R
C51 C -0.1981(5) 1.2862(5) -0.6735(4) 0.149(3) Uani 1 1 d .
H51A H -0.2599 1.3127 -0.6460 0.223 Uiso 1 1 calc R
H51B H -0.2175 1.2294 -0.6984 0.223 Uiso 1 1 calc R
H51C H -0.1775 1.3170 -0.7150 0.223 Uiso 1 1 calc R
C52 C -0.0519(6) 0.4067(3) 0.1570(4) 0.124(2) Uani 1 1 d .
H52A H -0.0404 0.3952 0.0994 0.187 Uiso 1 1 calc R
H52B H -0.1012 0.3653 0.1705 0.187 Uiso 1 1 calc R
H52C H 0.0171 0.4048 0.1869 0.187 Uiso 1 1 calc R
C54 C 0.3227(6) 1.2868(4) -0.4798(4) 0.144(3) Uani 1 1 d .
H54A H 0.2959 1.2568 -0.5322 0.216 Uiso 1 1 calc R
H54B H 0.3829 1.3228 -0.4871 0.216 Uiso 1 1 calc R
H54C H 0.2647 1.3202 -0.4539 0.216 Uiso 1 1 calc R
C55 C 0.0370(5) 1.2349(4) -0.6514(4) 0.133(2) Uani 1 1 d .
H55A H 0.0972 1.2343 -0.6122 0.199 Uiso 1 1 calc R
H55B H 0.0580 1.2660 -0.6925 0.199 Uiso 1 1 calc R
H55C H 0.0179 1.1781 -0.6767 0.199 Uiso 1 1 calc R
C5O C -0.0414(7) 1.3897(4) -0.5460(4) 0.167(3) Uani 1 1 d .
H50A H 0.0195 1.3853 -0.5083 0.251 Uiso 1 1 calc R
H50B H -0.1019 1.4156 -0.5164 0.251 Uiso 1 1 calc R
H50C H -0.0201 1.4233 -0.5849 0.251 Uiso 1 1 calc R
C53 C 0.4758(5) 1.1451(5) -0.4662(5) 0.179(4) Uani 1 1 d .
H53A H 0.5006 1.1060 -0.4322 0.268 Uiso 1 1 calc R
H53B H 0.5364 1.1798 -0.4755 0.268 Uiso 1 1 calc R
H53C H 0.4465 1.1147 -0.5176 0.268 Uiso 1 1 calc R
C1 C 0.3598(9) 0.5756(5) 0.4073(4) 0.209(5) Uani 1 1 d .
H1A H 0.3600 0.5546 0.4579 0.314 Uiso 1 1 calc R
H62B H 0.2925 0.6049 0.4003 0.314 Uiso 1 1 calc R
H62C H 0.4209 0.6136 0.4085 0.314 Uiso 1 1 calc R
C2 C 0.2680(9) 0.4120(6) 0.3196(6) 0.297(8) Uani 1 1 d .
H2A H 0.2679 0.3926 0.3710 0.446 Uiso 1 1 calc R
H2B H 0.2821 0.3656 0.2767 0.446 Uiso 1 1 calc R
H2C H 0.1977 0.4356 0.3088 0.446 Uiso 1 1 calc R
C3 C 0.5017(9) 0.4381(7) 0.3368(6) 0.273(7) Uani 1 1 d .
H3A H 0.5045 0.4179 0.3877 0.409 Uiso 1 1 calc R
H3B H 0.5606 0.4778 0.3368 0.409 Uiso 1 1 calc R
H3C H 0.5090 0.3917 0.2925 0.409 Uiso 1 1 calc R

loop_
_atom_site_aniso_label
_atom_site_aniso_U_11
_atom_site_aniso_U_22
_atom_site_aniso_U_33
_atom_site_aniso_U_23
_atom_site_aniso_U_13
_atom_site_aniso_U_12
S1 0.0307(4) 0.0338(4) 0.0546(5) 0.0137(4) -0.0013(4) 0.0009(3)
Si1 0.1250(14) 0.0896(10) 0.0987(12) 0.0574(9) -0.0275(10) -0.0106(9)
S2 0.0430(5) 0.0490(5) 0.0398(5) 0.0143(4) 0.0055(4) 0.0131(4)
Si2 0.0386(6) 0.0663(7) 0.0873(9) 0.0219(6) 0.0120(6) -0.0032(5)
S3 0.0493(5) 0.0379(4) 0.0608(6) 0.0104(4) 0.0111(4) -0.0061(4)
Si3 0.0772(9) 0.0590(7) 0.0810(9) 0.0227(6) 0.0272(7) -0.0158(6)
S4 0.0746(7) 0.0513(5) 0.0630(7) 0.0196(5) -0.0048(5) 0.0122(5)
Si4 0.0456(7) 0.1189(11) 0.1014(11) 0.0585(9) 0.0075(7) -0.0145(7)
C4 0.0293(16) 0.0341(16) 0.056(2) 0.0160(15) 0.0025(15) 0.0032(13)
S5 0.0345(5) 0.0856(7) 0.0703(7) 0.0321(6) 0.0012(5) -0.0010(5)
Si5 0.0499(8) 0.1482(14) 0.0986(11) 0.0670(10) -0.0076(7) -0.0327(8)
C5 0.0296(16) 0.0336(15) 0.0415(19) 0.0128(14) 0.0010(13) 0.0024(12)
S6 0.0492(6) 0.0596(6) 0.0655(7) 0.0158(5) 0.0088(5) -0.0046(5)
Si6 0.1026(12) 0.0908(10) 0.0888(10) 0.0585(8) -0.0156(9) -0.0291(8)
C6 0.0307(16) 0.0324(15) 0.048(2) 0.0133(14) 0.0010(14) 0.0053(13)
S7 0.0458(5) 0.0675(6) 0.0486(6) 0.0068(5) 0.0036(4) -0.0120(5)
C7 0.0336(17) 0.0493(19) 0.0396(19) 0.0136(15) 0.0018(14) -0.0001(15)
S8 0.0526(6) 0.0796(7) 0.0769(7) 0.0456(6) -0.0076(5) -0.0148(5)
C8 0.0302(17) 0.0371(17) 0.059(2) 0.0138(15) 0.0016(15) 0.0033(14)
C9 0.0376(19) 0.058(2) 0.050(2) 0.0223(17) 0.0003(16) -0.0013(16)
C10 0.044(2) 0.052(2) 0.046(2) 0.0171(16) 0.0006(16) -0.0011(16)
C11 0.0354(18) 0.0327(16) 0.057(2) 0.0140(15) 0.0026(16) 0.0003(14)
C12 0.0319(16) 0.0319(15) 0.0394(18) 0.0109(13) 0.0057(14) 0.0078(13)
C13 0.0367(18) 0.0446(18) 0.0392(19) 0.0098(15) 0.0061(14) 0.0034(15)
C14 0.0358(17) 0.0322(15) 0.0436(19) 0.0122(14) 0.0045(14) 0.0032(13)
C15 0.0417(19) 0.0389(17) 0.0358(18) 0.0094(14) 0.0068(14) -0.0009(14)
C16 0.0365(18) 0.0318(15) 0.049(2) 0.0122(14) 0.0019(15) -0.0007(13)
C17 0.047(2) 0.059(2) 0.056(2) 0.0230(19) 0.0131(18) 0.0246(18)
C18 0.035(2) 0.079(3) 0.058(2) 0.022(2) 0.0065(17) 0.0002(19)
C19 0.0380(19) 0.0483(19) 0.0416(19) 0.0156(15) 0.0033(15) -0.0028(15)
C20 0.0357(18) 0.0362(17) 0.061(2) 0.0115(16) 0.0053(16) 0.0046(14)
C21 0.051(2) 0.056(2) 0.060(3) 0.0183(19) 0.016(2) 0.0036(18)
C22 0.037(2) 0.050(2) 0.067(3) 0.0170(18) 0.0113(18) 0.0052(16)
C23 0.047(2) 0.048(2) 0.059(2) 0.0194(17) 0.0129(18) -0.0013(16)
C24 0.037(2) 0.086(3) 0.055(2) 0.024(2) 0.0076(18) -0.002(2)
C25 0.056(2) 0.061(2) 0.048(2) 0.0021(18) 0.0091(19) -0.0036(19)
C26 0.0348(18) 0.0407(18) 0.066(2) 0.0205(17) 0.0016(16) 0.0042(14)
C27 0.0352(18) 0.0344(16) 0.056(2) 0.0152(15) 0.0027(15) 0.0032(14)
C28 0.051(2) 0.0340(17) 0.079(3) 0.0098(18) 0.021(2) 0.0033(16)
C29 0.037(2) 0.059(2) 0.065(3) 0.0152(19) 0.0013(18) 0.0041(17)
C30 0.050(2) 0.076(3) 0.052(2) 0.025(2) 0.0222(19) 0.028(2)
C31 0.052(2) 0.097(3) 0.047(2) 0.016(2) 0.0154(19) 0.005(2)
C32 0.060(3) 0.050(2) 0.082(3) 0.011(2) 0.033(2) 0.0018(19)
C33 0.059(3) 0.047(2) 0.084(3) 0.027(2) -0.012(2) 0.0023(19)
C34 0.062(3) 0.053(2) 0.091(3) 0.033(2) 0.017(2) 0.022(2)
C35 0.050(3) 0.088(3) 0.078(3) 0.022(3) 0.000(2) 0.006(2)
C36 0.047(2) 0.086(3) 0.064(3) 0.016(2) 0.015(2) 0.029(2)
C37 0.046(2) 0.097(3) 0.078(3) 0.053(3) -0.004(2) 0.000(2)
C38 0.064(3) 0.070(3) 0.068(3) 0.037(2) -0.007(2) -0.004(2)
C39 0.076(3) 0.047(2) 0.122(4) 0.043(3) 0.009(3) 0.023(2)
C40 0.058(3) 0.084(3) 0.179(6) 0.035(4) 0.012(3) 0.012(3)
C41 0.088(4) 0.142(5) 0.172(6) 0.047(5) 0.000(4) -0.058(4)
C42 0.069(4) 0.146(5) 0.129(5) -0.025(4) 0.015(3) -0.039(4)
C43 0.056(3) 0.095(3) 0.081(3) 0.050(3) -0.013(2) -0.006(2)
C44 0.047(3) 0.239(9) 0.265(10) 0.148(8) -0.027(5) -0.019(4)
C45 0.161(7) 0.220(8) 0.140(6) 0.087(6) -0.075(5) -0.125(6)
C46 0.065(3) 0.139(5) 0.142(5) 0.069(4) 0.017(3) -0.015(3)
C47 0.140(6) 0.088(4) 0.126(5) 0.040(3) 0.008(4) -0.029(4)
C48 0.176(7) 0.118(5) 0.089(4) 0.025(3) 0.055(4) -0.036(4)
C49 0.122(5) 0.150(6) 0.125(5) 0.061(4) 0.062(4) 0.000(4)
C51 0.130(6) 0.203(7) 0.145(6) 0.132(6) -0.039(5) -0.042(5)
C52 0.167(6) 0.052(3) 0.166(6) 0.036(3) 0.071(5) -0.002(3)
C54 0.120(5) 0.174(6) 0.166(6) 0.114(5) -0.027(5) -0.047(5)
C55 0.119(5) 0.160(6) 0.131(5) 0.049(5) 0.036(4) -0.034(5)
C5O 0.270(10) 0.087(4) 0.157(6) 0.054(4) 0.005(7) -0.059(5)
C53 0.061(4) 0.284(10) 0.225(9) 0.126(8) 0.052(5) 0.006(5)
C1 0.383(16) 0.155(7) 0.100(6) 0.049(5) 0.013(7) -0.001(8)
C2 0.380(16) 0.337(14) 0.220(10) 0.209(10) -0.121(10) -0.261(13)
C3 0.257(13) 0.376(15) 0.236(11) 0.194(11) -0.002(10) 0.177(12)

loop_
_atom_type_symbol
_atom_type_description
_atom_type_scat_dispersion_real
_atom_type_scat_dispersion_imag
_atom_type_scat_source
C C 0.0033 0.0016 'International Tables Vol C Tables 4.2.6.8 and 6.1.1.4'
H H 0.0000 0.0000 'International Tables Vol C Tables 4.2.6.8 and 6.1.1.4'
Si Si 0.0817 0.0704 'International Tables Vol C Tables 4.2.6.8 and 6.1.1.4'
S S 0.1246 0.1234 'International Tables Vol C Tables 4.2.6.8 and 6.1.1.4'

loop_
_geom_angle_atom_site_label_1
_geom_angle_atom_site_label_2
_geom_angle_atom_site_label_3
_geom_angle
_geom_angle_site_symmetry_1
C6 S1 C12 92.94(15) .
C2 Si1 C3 106.8(6) .
C2 Si1 C1 113.6(5) .
C3 Si1 C1 108.4(5) .
C2 Si1 C33 109.6(3) .
C3 Si1 C33 108.0(3) .
C1 Si1 C33 110.2(3) .
C13 S2 C14 93.02(16) .
C40 Si2 C42 110.7(3) .
C40 Si2 C46 110.3(3) .
C42 Si2 C46 110.0(3) .
C40 Si2 C22 108.4(2) .
C42 Si2 C22 108.0(2) .
C46 Si2 C22 109.3(2) .
C23 S3 C4 93.55(16) .
C41 Si3 C52 107.2(3) .
C41 Si3 C48 108.9(3) .
C52 Si3 C48 113.2(3) .
C41 Si3 C23 110.1(2) .
C52 Si3 C23 110.9(2) .
C48 Si3 C23 106.5(2) .
C33 S4 C26 94.1(2) .
C44 Si4 C18 108.9(2) .
C44 Si4 C49 111.5(3) .
C18 Si4 C49 108.0(2) .
C44 Si4 C47 108.8(4) .
C18 Si4 C47 108.1(2) .
C49 Si4 C47 111.4(3) .
C28 C4 C16 127.6(3) .
C28 C4 S3 108.9(2) .
C16 C4 S3 123.3(2) .
C20 S5 C22 93.98(19) .
C45 Si5 C24 109.4(2) .
C45 Si5 C53 111.4(4) .
C24 Si5 C53 106.4(3) .
C45 Si5 C54 110.9(4) .
C24 Si5 C54 109.0(2) .
C53 Si5 C54 109.6(3) .
C5 C5 C14 126.1(4) 2_575
C5 C5 C12 120.1(3) 2_575
C14 C5 C12 113.8(3) .
C18 S6 C9 94.33(19) .
C5O Si6 C55 108.7(4) .
C5O Si6 C38 108.5(3) .
C55 Si6 C38 109.5(2) .
C5O Si6 C51 113.1(4) .
C55 Si6 C51 109.9(3) .
C38 Si6 C51 107.1(2) .
C8 C6 C16 128.3(3) .
C8 C6 S1 110.1(2) .
C16 C6 S1 121.3(2) .
C24 S7 C7 93.58(18) .
C25 C7 C15 129.7(3) .
C25 C7 S7 109.9(2) .
C15 C7 S7 120.4(3) .
C38 S8 C10 94.11(19) .
C6 C8 C11 113.1(3) .
C6 C8 H8A 123.5 .
C11 C8 H8A 123.5 .
C36 C9 C19 129.3(3) .
C36 C9 S6 108.9(3) .
C19 C9 S6 121.6(3) .
C37 C10 C19 124.8(3) .
C37 C10 S8 109.0(3) .
C19 C10 S8 126.2(3) .
C12 C11 C8 114.1(3) .
C12 C11 H11A 122.9 .
C8 C11 H11A 122.9 .
C11 C12 C5 128.4(3) .
C11 C12 S1 109.7(2) .
C5 C12 S1 121.9(2) .
C30 C13 C15 125.4(3) .
C30 C13 S2 110.0(3) .
C15 C13 S2 124.1(3) .
C17 C14 C5 124.7(3) .
C17 C14 S2 109.2(2) .
C5 C14 S2 126.0(2) .
C19 C15 C13 126.1(3) .
C19 C15 C7 121.6(3) .
C13 C15 C7 112.2(3) .
C27 C16 C4 121.9(3) .
C27 C16 C6 123.2(3) .
C4 C16 C6 114.4(3) .
C14 C17 C30 113.5(3) .
C14 C17 H17A 123.3 .
C30 C17 H17A 123.3 .
C35 C18 S6 106.9(3) .
C35 C18 Si4 126.7(3) .
S6 C18 Si4 126.2(3) .
C15 C19 C10 125.2(3) .
C15 C19 C9 122.7(3) .
C10 C19 C9 112.2(3) .
C29 C20 C27 129.7(3) .
C29 C20 S5 110.0(3) .
C27 C20 S5 120.3(3) .
C22 C21 C29 115.2(3) .
C22 C21 H21A 122.4 .
C29 C21 H21A 122.4 .
C21 C22 S5 108.5(3) .
C21 C22 Si2 131.8(3) .
S5 C22 Si2 119.6(2) .
C32 C23 S3 108.9(2) .
C32 C23 Si3 125.8(3) .
S3 C23 Si3 125.2(2) .
C31 C24 S7 108.9(3) .
C31 C24 Si5 129.4(3) .
S7 C24 Si5 121.6(3) .
C7 C25 C31 113.1(3) .
C7 C25 H25A 123.5 .
C31 C25 H25A 123.5 .
C34 C26 C27 127.3(3) .
C34 C26 S4 109.9(3) .
C27 C26 S4 122.6(3) .
C16 C27 C20 123.3(3) .
C16 C27 C26 122.9(3) .
C20 C27 C26 113.5(3) .
C4 C28 C32 113.8(3) .
C4 C28 H28A 123.1 .
C32 C28 H28A 123.1 .
C20 C29 C21 112.3(4) .
C20 C29 H29A 123.8 .
C21 C29 H29A 123.8 .
C13 C30 C17 114.2(3) .
C13 C30 H30A 122.9 .
C17 C30 H30A 122.9 .
C24 C31 C25 114.5(3) .
C24 C31 H31A 122.8 .
C25 C31 H31A 122.8 .
C23 C32 C28 114.7(3) .
C23 C32 H32A 122.6 .
C28 C32 H32A 122.6 .
C39 C33 S4 108.9(3) .
C39 C33 Si1 128.3(3) .
S4 C33 Si1 122.7(3) .
C26 C34 C39 111.9(4) .
C26 C34 H34A 124.0 .
C39 C34 H34A 124.0 .
C36 C35 C18 115.4(4) .
C36 C35 H35A 122.3 .
C18 C35 H35A 122.3 .
C9 C36 C35 114.5(4) .
C9 C36 H36A 122.8 .
C35 C36 H36A 122.8 .
C10 C37 C43 113.5(4) .
C10 C37 H37A 123.2 .
C43 C37 H37A 123.2 .
C43 C38 S8 109.1(3) .
C43 C38 Si6 129.4(3) .
S8 C38 Si6 121.5(2) .
C33 C39 C34 115.2(4) .
C33 C39 H39A 122.4 .
C34 C39 H39A 122.4 .
Si2 C40 H40A 109.5 .
Si2 C40 H40B 109.5 .
H40A C40 H40B 109.5 .
Si2 C40 H40C 109.5 .
H40A C40 H40C 109.5 .
H40B C40 H40C 109.5 .
Si3 C41 H41A 109.5 .
Si3 C41 H41B 109.5 .
H41A C41 H41B 109.5 .
Si3 C41 H41C 109.5 .
H41A C41 H41C 109.5 .
H41B C41 H41C 109.5 .
Si2 C42 H42A 109.5 .
Si2 C42 H42B 109.5 .
H42A C42 H42B 109.5 .
Si2 C42 H42C 109.5 .
H42A C42 H42C 109.5 .
H42B C42 H42C 109.5 .
C38 C43 C37 114.2(4) .
C38 C43 H43A 122.9 .
C37 C43 H43A 122.9 .
Si4 C44 H44A 109.5 .
Si4 C44 H44B 109.5 .
H44A C44 H44B 109.5 .
Si4 C44 H44C 109.5 .
H44A C44 H44C 109.5 .
H44B C44 H44C 109.5 .
Si5 C45 H45A 109.5 .
Si5 C45 H45B 109.5 .
H45A C45 H45B 109.5 .
Si5 C45 H45C 109.5 .
H45A C45 H45C 109.5 .
H45B C45 H45C 109.5 .
Si2 C46 H46A 109.5 .
Si2 C46 H46B 109.5 .
H46A C46 H46B 109.5 .
Si2 C46 H46C 109.5 .
H46A C46 H46C 109.5 .
H46B C46 H46C 109.5 .
Si4 C47 H47A 109.5 .
Si4 C47 H47B 109.5 .
H47A C47 H47B 109.5 .
Si4 C47 H47C 109.5 .
H47A C47 H47C 109.5 .
H47B C47 H47C 109.5 .
Si3 C48 H48A 109.5 .
Si3 C48 H48B 109.5 .
H48A C48 H48B 109.5 .
Si3 C48 H48C 109.5 .
H48A C48 H48C 109.5 .
H48B C48 H48C 109.5 .
Si4 C49 H49A 109.5 .
Si4 C49 H49B 109.5 .
H49A C49 H49B 109.5 .
Si4 C49 H49C 109.5 .
H49A C49 H49C 109.5 .
H49B C49 H49C 109.5 .
Si6 C51 H51A 109.5 .
Si6 C51 H51B 109.5 .
H51A C51 H51B 109.5 .
Si6 C51 H51C 109.5 .
H51A C51 H51C 109.5 .
H51B C51 H51C 109.5 .
Si3 C52 H52A 109.5 .
Si3 C52 H52B 109.5 .
H52A C52 H52B 109.5 .
Si3 C52 H52C 109.5 .
H52A C52 H52C 109.5 .
H52B C52 H52C 109.5 .
Si5 C54 H54A 109.5 .
Si5 C54 H54B 109.5 .
H54A C54 H54B 109.5 .
Si5 C54 H54C 109.5 .
H54A C54 H54C 109.5 .
H54B C54 H54C 109.5 .
Si6 C55 H55A 109.5 .
Si6 C55 H55B 109.5 .
H55A C55 H55B 109.5 .
Si6 C55 H55C 109.5 .
H55A C55 H55C 109.5 .
H55B C55 H55C 109.5 .
Si6 C5O H50A 109.5 .
Si6 C5O H50B 109.5 .
H50A C5O H50B 109.5 .
Si6 C5O H50C 109.5 .
H50A C5O H50C 109.5 .
H50B C5O H50C 109.5 .
Si5 C53 H53A 109.5 .
Si5 C53 H53B 109.5 .
H53A C53 H53B 109.5 .
Si5 C53 H53C 109.5 .
H53A C53 H53C 109.5 .
H53B C53 H53C 109.5 .
Si1 C1 H1A 109.5 .
Si1 C1 H62B 109.5 .
H1A C1 H62B 109.5 .
Si1 C1 H62C 109.5 .
H1A C1 H62C 109.5 .
H62B C1 H62C 109.5 .
Si1 C2 H2A 109.5 .
Si1 C2 H2B 109.5 .
H2A C2 H2B 109.5 .
Si1 C2 H2C 109.5 .
H2A C2 H2C 109.5 .
H2B C2 H2C 109.5 .
Si1 C3 H3A 109.5 .
Si1 C3 H3B 109.5 .
H3A C3 H3B 109.5 .
Si1 C3 H3C 109.5 .
H3A C3 H3C 109.5 .
H3B C3 H3C 109.5 .

loop_
_geom_bond_atom_site_label_1
_geom_bond_atom_site_label_2
_geom_bond_distance
_geom_bond_site_symmetry_2
S1 C6 1.700(3) .
S1 C12 1.712(3) .
Si1 C2 1.759(7) .
Si1 C3 1.817(8) .
Si1 C1 1.787(8) .
Si1 C33 1.843(4) .
S2 C13 1.702(3) .
S2 C14 1.709(3) .
Si2 C40 1.804(5) .
Si2 C42 1.811(5) .
Si2 C46 1.827(5) .
Si2 C22 1.855(4) .
S3 C23 1.700(4) .
S3 C4 1.716(3) .
Si3 C41 1.828(6) .
Si3 C52 1.830(5) .
Si3 C48 1.825(5) .
Si3 C23 1.850(3) .
S4 C33 1.688(4) .
S4 C26 1.704(4) .
Si4 C44 1.814(6) .
Si4 C18 1.820(4) .
Si4 C49 1.860(6) .
Si4 C47 1.864(6) .
C4 C28 1.341(5) .
C4 C16 1.461(4) .
S5 C20 1.691(4) .
S5 C22 1.700(4) .
Si5 C45 1.818(7) .
Si5 C24 1.831(4) .
Si5 C53 1.821(7) .
Si5 C54 1.833(6) .
C5 C5 1.348(6) 2_575
C5 C14 1.446(4) .
C5 C12 1.461(4) .
S6 C18 1.693(4) .
S6 C9 1.695(4) .
Si6 C5O 1.815(6) .
Si6 C55 1.839(6) .
Si6 C38 1.847(4) .
Si6 C51 1.836(6) .
C6 C8 1.351(4) .
C6 C16 1.474(4) .
S7 C24 1.694(4) .
S7 C7 1.705(3) .
C7 C25 1.337(5) .
C7 C15 1.463(4) .
S8 C38 1.693(4) .
S8 C10 1.705(3) .
C8 C11 1.398(4) .
C8 H8A 0.9300 .
C9 C36 1.326(5) .
C9 C19 1.475(4) .
C10 C37 1.332(5) .
C10 C19 1.468(4) .
C11 C12 1.339(4) .
C11 H11A 0.9300 .
C13 C30 1.336(5) .
C13 C15 1.459(4) .
C14 C17 1.356(4) .
C15 C19 1.330(5) .
C16 C27 1.328(4) .
C17 C30 1.388(5) .
C17 H17A 0.9300 .
C18 C35 1.362(6) .
C20 C29 1.348(5) .
C20 C27 1.466(4) .
C21 C22 1.339(5) .
C21 C29 1.397(5) .
C21 H21A 0.9300 .
C23 C32 1.341(5) .
C24 C31 1.352(6) .
C25 C31 1.394(5) .
C25 H25A 0.9300 .
C26 C34 1.350(5) .
C26 C27 1.468(4) .
C28 C32 1.386(4) .
C28 H28A 0.9300 .
C29 H29A 0.9300 .
C30 H30A 0.9300 .
C31 H31A 0.9300 .
C32 H32A 0.9300 .
C33 C39 1.343(6) .
C34 C39 1.407(6) .
C34 H34A 0.9300 .
C35 C36 1.351(5) .
C35 H35A 0.9300 .
C36 H36A 0.9300 .
C37 C43 1.409(5) .
C37 H37A 0.9300 .
C38 C43 1.329(5) .
C39 H39A 0.9300 .
C40 H40A 0.9600 .
C40 H40B 0.9600 .
C40 H40C 0.9600 .
C41 H41A 0.9600 .
C41 H41B 0.9600 .
C41 H41C 0.9600 .
C42 H42A 0.9600 .
C42 H42B 0.9600 .
C42 H42C 0.9600 .
C43 H43A 0.9300 .
C44 H44A 0.9600 .
C44 H44B 0.9600 .
C44 H44C 0.9600 .
C45 H45A 0.9600 .
C45 H45B 0.9600 .
C45 H45C 0.9600 .
C46 H46A 0.9600 .
C46 H46B 0.9600 .
C46 H46C 0.9600 .
C47 H47A 0.9600 .
C47 H47B 0.9600 .
C47 H47C 0.9600 .
C48 H48A 0.9600 .
C48 H48B 0.9600 .
C48 H48C 0.9600 .
C49 H49A 0.9600 .
C49 H49B 0.9600 .
C49 H49C 0.9600 .
C51 H51A 0.9600 .
C51 H51B 0.9600 .
C51 H51C 0.9600 .
C52 H52A 0.9600 .
C52 H52B 0.9600 .
C52 H52C 0.9600 .
C54 H54A 0.9600 .
C54 H54B 0.9600 .
C54 H54C 0.9600 .
C55 H55A 0.9600 .
C55 H55B 0.9600 .
C55 H55C 0.9600 .
C5O H50A 0.9600 .
C5O H50B 0.9600 .
C5O H50C 0.9600 .
C53 H53A 0.9600 .
C53 H53B 0.9600 .
C53 H53C 0.9600 .
C1 H1A 0.9600 .
C1 H62B 0.9600 .
C1 H62C 0.9600 .
C2 H2A 0.9600 .
C2 H2B 0.9600 .
C2 H2C 0.9600 .
C3 H3A 0.9600 .
C3 H3B 0.9600 .
C3 H3C 0.9600 .

loop_
_geom_torsion_atom_site_label_1
_geom_torsion_atom_site_label_2
_geom_torsion_atom_site_label_3
_geom_torsion_atom_site_label_4
_geom_torsion
_geom_torsion_site_symmetry_1
C23 S3 C4 C28 -1.0(3) .
C23 S3 C4 C16 175.0(3) .
C12 S1 C6 C8 -2.5(3) .
C12 S1 C6 C16 171.2(3) .
C24 S7 C7 C25 2.8(3) .
C24 S7 C7 C15 -176.8(3) .
C16 C6 C8 C11 -171.6(3) .
S1 C6 C8 C11 1.5(4) .
C18 S6 C9 C36 -0.5(3) .
C18 S6 C9 C19 -176.2(3) .
C38 S8 C10 C37 0.2(4) .
C38 S8 C10 C19 178.0(3) .
C6 C8 C11 C12 0.8(4) .
C8 C11 C12 C5 174.8(3) .
C8 C11 C12 S1 -2.6(4) .
C5 C5 C12 C11 -89.9(5) 2_575
C14 C5 C12 C11 87.7(4) .
C5 C5 C12 S1 87.2(4) 2_575
C14 C5 C12 S1 -95.1(3) .
C6 S1 C12 C11 2.9(3) .
C6 S1 C12 C5 -174.7(3) .
C14 S2 C13 C30 1.9(3) .
C14 S2 C13 C15 -170.5(3) .
C5 C5 C14 C17 167.6(4) 2_575
C12 C5 C14 C17 -9.9(4) .
C5 C5 C14 S2 -9.9(5) 2_575
C12 C5 C14 S2 172.6(2) .
C13 S2 C14 C17 -3.5(3) .
C13 S2 C14 C5 174.3(3) .
C30 C13 C15 C19 157.7(4) .
S2 C13 C15 C19 -31.2(5) .
C30 C13 C15 C7 -25.7(5) .
S2 C13 C15 C7 145.5(3) .
C25 C7 C15 C19 -82.8(5) .
S7 C7 C15 C19 96.7(4) .
C25 C7 C15 C13 100.4(4) .
S7 C7 C15 C13 -80.1(3) .
C28 C4 C16 C27 125.4(4) .
S3 C4 C16 C27 -49.8(5) .
C28 C4 C16 C6 -47.3(5) .
S3 C4 C16 C6 137.5(3) .
C8 C6 C16 C27 -35.9(5) .
S1 C6 C16 C27 151.7(3) .
C8 C6 C16 C4 136.7(4) .
S1 C6 C16 C4 -35.7(4) .
C5 C14 C17 C30 -173.5(3) .
S2 C14 C17 C30 4.3(4) .
C9 S6 C18 C35 0.3(3) .
C9 S6 C18 Si4 176.4(3) .
C44 Si4 C18 C35 62.6(5) .
C49 Si4 C18 C35 -58.7(5) .
C47 Si4 C18 C35 -179.4(4) .
C44 Si4 C18 S6 -112.7(4) .
C49 Si4 C18 S6 126.1(3) .
C47 Si4 C18 S6 5.4(4) .
C13 C15 C19 C10 174.9(3) .
C7 C15 C19 C10 -1.5(5) .
C13 C15 C19 C9 -5.7(5) .
C7 C15 C19 C9 177.9(3) .
C37 C10 C19 C15 162.1(4) .
S8 C10 C19 C15 -15.3(5) .
C37 C10 C19 C9 -17.3(5) .
S8 C10 C19 C9 165.3(3) .
C36 C9 C19 C15 118.1(5) .
S6 C9 C19 C15 -67.2(4) .
C36 C9 C19 C10 -62.5(5) .
S6 C9 C19 C10 112.3(3) .
C22 S5 C20 C29 0.9(3) .
C22 S5 C20 C27 -177.1(3) .
C29 C21 C22 S5 0.5(4) .
C29 C21 C22 Si2 176.2(3) .
C20 S5 C22 C21 -0.8(3) .
C20 S5 C22 Si2 -177.2(2) .
C40 Si2 C22 C21 -103.5(4) .
C42 Si2 C22 C21 136.5(4) .
C46 Si2 C22 C21 16.8(5) .
C40 Si2 C22 S5 71.9(3) .
C42 Si2 C22 S5 -48.2(3) .
C46 Si2 C22 S5 -167.8(3) .
C4 S3 C23 C32 -0.4(3) .
C4 S3 C23 Si3 -178.1(3) .
C41 Si3 C23 C32 86.4(5) .
C52 Si3 C23 C32 -155.1(4) .
C48 Si3 C23 C32 -31.5(5) .
C41 Si3 C23 S3 -96.2(3) .
C52 Si3 C23 S3 22.3(4) .
C48 Si3 C23 S3 145.9(3) .
C7 S7 C24 C31 -2.2(3) .
C7 S7 C24 Si5 174.3(2) .
C45 Si5 C24 C31 -155.8(5) .
C53 Si5 C24 C31 -35.3(5) .
C54 Si5 C24 C31 82.9(5) .
C45 Si5 C24 S7 28.5(4) .
C53 Si5 C24 S7 149.0(3) .
C54 Si5 C24 S7 -92.9(4) .
C15 C7 C25 C31 177.0(4) .
S7 C7 C25 C31 -2.6(4) .
C33 S4 C26 C34 -0.4(3) .
C33 S4 C26 C27 -176.1(3) .
C4 C16 C27 C20 174.0(3) .
C6 C16 C27 C20 -13.9(5) .
C4 C16 C27 C26 -11.6(5) .
C6 C16 C27 C26 160.5(3) .
C29 C20 C27 C16 -46.5(6) .
S5 C20 C27 C16 131.2(3) .
C29 C20 C27 C26 138.7(4) .
S5 C20 C27 C26 -43.7(4) .
C34 C26 C27 C16 140.5(4) .
S4 C26 C27 C16 -44.6(5) .
C34 C26 C27 C20 -44.6(5) .
S4 C26 C27 C20 130.3(3) .
C16 C4 C28 C32 -173.6(4) .
S3 C4 C28 C32 2.1(4) .
C27 C20 C29 C21 177.0(3) .
S5 C20 C29 C21 -0.8(4) .
C22 C21 C29 C20 0.2(5) .
C15 C13 C30 C17 172.5(3) .
S2 C13 C30 C17 0.3(4) .
C14 C17 C30 C13 -3.1(5) .
S7 C24 C31 C25 1.2(5) .
Si5 C24 C31 C25 -175.0(3) .
C7 C25 C31 C24 1.0(5) .
S3 C23 C32 C28 1.7(5) .
Si3 C23 C32 C28 179.4(3) .
C4 C28 C32 C23 -2.6(6) .
C26 S4 C33 C39 0.2(4) .
C26 S4 C33 Si1 -177.7(3) .
C2 Si1 C33 C39 -78.9(7) .
C3 Si1 C33 C39 37.1(6) .
C1 Si1 C33 C39 155.4(6) .
C2 Si1 C33 S4 98.4(5) .
C3 Si1 C33 S4 -145.5(5) .
C1 Si1 C33 S4 -27.3(5) .
C27 C26 C34 C39 176.0(4) .
S4 C26 C34 C39 0.5(5) .
S6 C18 C35 C36 -0.1(5) .
Si4 C18 C35 C36 -176.1(3) .
C19 C9 C36 C35 175.8(4) .
S6 C9 C36 C35 0.5(5) .
C18 C35 C36 C9 -0.3(6) .
C19 C10 C37 C43 -177.1(4) .
S8 C10 C37 C43 0.7(5) .
C10 S8 C38 C43 -1.1(4) .
C10 S8 C38 Si6 180.0(3) .
C5O Si6 C38 C43 110.7(5) .
C55 Si6 C38 C43 -130.8(5) .
C51 Si6 C38 C43 -11.7(6) .
C5O Si6 C38 S8 -70.5(4) .
C55 Si6 C38 S8 47.9(4) .
C51 Si6 C38 S8 167.0(3) .
S4 C33 C39 C34 0.1(5) .
Si1 C33 C39 C34 177.8(3) .
C26 C34 C39 C33 -0.4(6) .
S8 C38 C43 C37 1.6(6) .
Si6 C38 C43 C37 -179.5(4) .
C10 C37 C43 C38 -1.6(7) .
